data_7053813
loop_
_publ_author_name
'Agust\'i, Gloria'
'Bartual, Carlos'
'Mart\'inez, V\'ictor'
'Mu\~noz-Lara, Francisco J.'
'Gaspar, Ana B.'
'Mu\~noz, M. Carmen'
'Real, Jos\'e A.'

_publ_section_title
;
 Polymorphism and &#x201C;reverse&#x201D; spin transition in the spin
 crossover system [Co(4-terpyridone)2](CF3SO3)2&#x00B7;1H2O
;
_journal_issue 6
_journal_name_full 'New Journal of Chemistry'
_journal_page_first 1262
_journal_paper_doi 10.1039/b905674b
_journal_volume 33
_journal_year 2009
_chemical_formula_sum 'C32 H24 Co F6 N6 O9 S2'
_chemical_formula_weight 873.62
_chemical_name_systematic
;
?
;
_space_group_IT_number 2
_symmetry_cell_setting triclinic
_symmetry_space_group_name_Hall '-P 1'
_symmetry_space_group_name_H-M 'P -1'
_atom_sites_solution_hydrogens geom
_atom_sites_solution_primary direct
_atom_sites_solution_secondary difmap
_audit_creation_method SHELXL-97
_cell_angle_alpha 75.456(4)
_cell_angle_beta 71.982(4)
_cell_angle_gamma 72.274(2)
_cell_formula_units_Z 2
_cell_length_a 9.5700(4)
_cell_length_b 14.3510(9)
_cell_length_c 14.9540(8)
_cell_measurement_temperature 293(2)
_cell_volume 1832.19(18)
_computing_cell_refinement 'HKL DENZO'
_computing_data_collection COLLECT
_computing_data_reduction 'HKL DENZO and SCALEPACK'
_computing_structure_refinement 'SHELXL-97 (Sheldrick, 1997)'
_computing_structure_solution SHELXS-97
_diffrn_ambient_temperature 293(2)
_diffrn_measured_fraction_theta_full 0.981
_diffrn_measured_fraction_theta_max 0.981
_diffrn_radiation_monochromator graphite
_diffrn_radiation_source 'fine-focus sealed tube'
_diffrn_radiation_type MoK\a
_diffrn_radiation_wavelength 0.71073
_diffrn_reflns_av_R_equivalents 0.0401
_diffrn_reflns_av_sigmaI/netI 0.0670
_diffrn_reflns_limit_h_max 9
_diffrn_reflns_limit_h_min -10
_diffrn_reflns_limit_k_max 15
_diffrn_reflns_limit_k_min -15
_diffrn_reflns_limit_l_max 16
_diffrn_reflns_limit_l_min -16
_diffrn_reflns_number 8534
_diffrn_reflns_theta_full 22.88
_diffrn_reflns_theta_max 22.88
_diffrn_reflns_theta_min 3.02
_exptl_absorpt_coefficient_mu 0.674
_exptl_absorpt_correction_T_max 0.910
_exptl_absorpt_correction_T_min 0.765
_exptl_absorpt_correction_type empirical
_exptl_crystal_colour red
_exptl_crystal_density_diffrn 1.584
_exptl_crystal_density_method 'not measured'
_exptl_crystal_description needle
_exptl_crystal_F_000 886
_exptl_crystal_size_max 0.02
_exptl_crystal_size_mid 0.01
_exptl_crystal_size_min 0.01
_refine_diff_density_max 1.216
_refine_diff_density_min -0.740
_refine_diff_density_rms 0.119
_refine_ls_extinction_coef 0.005(5)
_refine_ls_extinction_expression Fc^*^=kFc[1+0.001xFc^2^\l^3^/sin(2\q)]^-1/4^
_refine_ls_extinction_method SHELXL
_refine_ls_goodness_of_fit_ref 1.263
_refine_ls_hydrogen_treatment mixed
_refine_ls_matrix_type full
_refine_ls_number_parameters 462
_refine_ls_number_reflns 4930
_refine_ls_number_restraints 13
_refine_ls_restrained_S_all 1.262
_refine_ls_R_factor_all 0.1292
_refine_ls_R_factor_gt 0.0903
_refine_ls_shift/su_max 0.041
_refine_ls_shift/su_mean 0.032
_refine_ls_structure_factor_coef Fsqd
_refine_ls_weighting_details 'calc w=1/[\s^2^(Fo^2^)+(0.2000P)^2^+0.0000P] where P=(Fo^2^+2Fc^2^)/3'
_refine_ls_weighting_scheme calc
_refine_ls_wR_factor_gt 0.2661
_refine_ls_wR_factor_ref 0.3108
_reflns_number_gt 3365
_reflns_number_total 4930
_reflns_threshold_expression >2sigma(I)
_cod_data_source_file b905674bsup1.cif
_cod_data_source_block polymorph2_293K
_cod_original_cell_volume 1832.19(17)
_cod_original_sg_symbol_H-M P-1
_cod_database_code 7053813

loop_
_symmetry_equiv_pos_as_xyz
'x, y, z'
'-x, -y, -z'

loop_
_atom_site_label
_atom_site_type_symbol
_atom_site_fract_x
_atom_site_fract_y
_atom_site_fract_z
_atom_site_U_iso_or_equiv
_atom_site_adp_type
_atom_site_occupancy
_atom_site_symmetry_multiplicity
_atom_site_calc_flag
_atom_site_refinement_flags
Co Co -0.00286(13) -0.25521(8) -0.26374(7) 0.0554(5) Uani 1 1 d .
N1 N -0.2025(8) -0.2129(5) -0.3166(5) 0.0621(18) Uani 1 1 d .
N2 N -0.1421(9) -0.1459(5) -0.1921(5) 0.0644(19) Uani 1 1 d .
N3 N 0.1293(9) -0.2400(6) -0.1803(5) 0.070(2) Uani 1 1 d .
N4 N -0.0609(8) -0.3859(5) -0.1703(4) 0.0631(18) Uani 1 1 d .
N5 N 0.1230(7) -0.3643(5) -0.3383(4) 0.0525(16) Uani 1 1 d .
N6 N 0.1223(8) -0.1789(5) -0.3918(5) 0.0597(17) Uani 1 1 d .
O1 O -0.4037(10) 0.0869(5) -0.0556(5) 0.101(2) Uani 1 1 d .
O2 O 0.3347(11) -0.5828(5) -0.4991(6) 0.116(3) Uani 1 1 d .
C1 C -0.2285(12) -0.2518(7) -0.3807(7) 0.074(3) Uani 1 1 d .
C2 C -0.3610(13) -0.2219(8) -0.4079(8) 0.085(3) Uani 1 1 d .
C3 C -0.4756(13) -0.1510(8) -0.3652(8) 0.084(3) Uani 1 1 d .
C4 C -0.4546(12) -0.1097(7) -0.2985(7) 0.073(2) Uani 1 1 d .
C5 C -0.3155(9) -0.1417(6) -0.2764(5) 0.054(2) Uani 1 1 d .
C6 C -0.2772(10) -0.0993(6) -0.2068(6) 0.057(2) Uani 1 1 d .
C7 C -0.3715(11) -0.0215(6) -0.1633(6) 0.067(2) Uani 1 1 d .
C8 C -0.3235(13) 0.0087(7) -0.0995(7) 0.076(3) Uani 1 1 d .
C9 C -0.1845(14) -0.0397(7) -0.0817(7) 0.081(3) Uani 1 1 d .
C10 C -0.0940(12) -0.1179(6) -0.1291(6) 0.065(2) Uani 1 1 d .
C11 C 0.0602(12) -0.1735(6) -0.1208(6) 0.067(2) Uani 1 1 d .
C12 C 0.1320(17) -0.1607(8) -0.0587(8) 0.095(4) Uani 1 1 d .
C13 C 0.2792(18) -0.2137(9) -0.0601(9) 0.098(4) Uani 1 1 d .
C14 C 0.3491(15) -0.2796(9) -0.1204(9) 0.095(3) Uani 1 1 d .
C15 C 0.2751(14) -0.2928(9) -0.1791(7) 0.086(3) Uani 1 1 d .
C16 C -0.1507(12) -0.3924(9) -0.0824(7) 0.085(3) Uani 1 1 d .
C17 C -0.1759(15) -0.4824(11) -0.0261(7) 0.099(4) Uani 1 1 d .
C18 C -0.0952(14) -0.5677(9) -0.0617(7) 0.087(3) Uani 1 1 d .
C19 C -0.0006(12) -0.5630(7) -0.1497(7) 0.077(3) Uani 1 1 d .
C20 C 0.0146(9) -0.4716(6) -0.2039(5) 0.056(2) Uani 1 1 d .
C21 C 0.1088(9) -0.4582(6) -0.3027(6) 0.058(2) Uani 1 1 d .
C22 C 0.1823(11) -0.5330(7) -0.3550(7) 0.070(2) Uani 1 1 d .
C23 C 0.2657(12) -0.5098(7) -0.4475(7) 0.074(3) Uani 1 1 d .
C24 C 0.2789(12) -0.4123(7) -0.4825(6) 0.073(3) Uani 1 1 d .
C25 C 0.2075(10) -0.3440(6) -0.4270(5) 0.056(2) Uani 1 1 d .
C26 C 0.2140(10) -0.2356(6) -0.4556(6) 0.062(2) Uani 1 1 d .
C27 C 0.3080(12) -0.2016(7) -0.5392(6) 0.077(3) Uani 1 1 d .
C28 C 0.3094(14) -0.1017(8) -0.5585(7) 0.094(3) Uani 1 1 d .
C29 C 0.2121(13) -0.0406(7) -0.4966(7) 0.082(3) Uani 1 1 d .
C30 C 0.1207(12) -0.0826(7) -0.4115(7) 0.072(2) Uani 1 1 d .
S1 S 0.1771(6) 0.1218(4) 0.7529(5) 0.168(2) Uani 1 1 d D
S2 S 0.5016(4) -0.4417(3) -0.7444(2) 0.1033(11) Uani 1 1 d .
O3 O 0.3629(15) 0.2144(8) 0.8866(10) 0.161(4) Uani 1 1 d .
O4 O 0.090(4) 0.095(2) 0.8499(13) 0.403(19) Uiso 1 1 d D
O5 O 0.193(3) 0.0179(10) 0.7521(19) 0.320(12) Uiso 1 1 d D
O6 O 0.302(3) 0.079(2) 0.797(3) 0.60(3) Uiso 1 1 d D
O7 O 0.5076(10) -0.5272(7) -0.6716(6) 0.112(3) Uani 1 1 d .
O8 O 0.4558(12) -0.3522(8) -0.7093(6) 0.121(3) Uani 1 1 d .
O9 O 0.6331(13) -0.4506(12) -0.8212(6) 0.183(6) Uani 1 1 d .
C31 C 0.060(2) 0.1663(14) 0.6713(15) 0.73(8) Uani 1 1 d D
C32 C 0.353(4) -0.4428(13) -0.7865(17) 0.190(11) Uani 1 1 d .
F1 F 0.010(3) 0.2590(14) 0.6732(17) 0.310(9) Uiso 1 1 d D
F2 F 0.049(4) 0.171(3) 0.5871(14) 0.73(4) Uiso 1 1 d D
F3 F -0.064(3) 0.1418(16) 0.7150(17) 0.325(11) Uiso 1 1 d D
F4 F 0.2197(18) -0.4362(11) -0.7195(11) 0.202(5) Uiso 1 1 d .
F5 F 0.3719(17) -0.5190(12) -0.8255(11) 0.220(5) Uiso 1 1 d .
F6 F 0.3238(16) -0.3661(11) -0.8554(10) 0.207(5) Uiso 1 1 d .
H1 H -0.1519 -0.3019 -0.4082 0.089(7) Uiso 1 1 calc R
H2 H -0.3730 -0.2492 -0.4544 0.089(7) Uiso 1 1 calc R
H3 H -0.5680 -0.1306 -0.3814 0.089(7) Uiso 1 1 calc R
H4 H -0.5320 -0.0613 -0.2688 0.089(7) Uiso 1 1 calc R
H7 H -0.4653 0.0102 -0.1763 0.089(7) Uiso 1 1 calc R
H9 H -0.1512 -0.0206 -0.0385 0.089(7) Uiso 1 1 calc R
H12 H 0.0810 -0.1166 -0.0162 0.089(7) Uiso 1 1 calc R
H13 H 0.3295 -0.2043 -0.0202 0.089(7) Uiso 1 1 calc R
H14 H 0.4482 -0.3162 -0.1218 0.089(7) Uiso 1 1 calc R
H15 H 0.3248 -0.3391 -0.2196 0.089(7) Uiso 1 1 calc R
H16 H -0.1991 -0.3344 -0.0572 0.089(7) Uiso 1 1 calc R
H17 H -0.2449 -0.4843 0.0335 0.089(7) Uiso 1 1 calc R
H18 H -0.1058 -0.6290 -0.0249 0.089(7) Uiso 1 1 calc R
H19 H 0.0542 -0.6209 -0.1738 0.089(7) Uiso 1 1 calc R
H22 H 0.1761 -0.5980 -0.3286 0.089(7) Uiso 1 1 calc R
H24 H 0.3370 -0.3953 -0.5438 0.089(7) Uiso 1 1 calc R
H27 H 0.3692 -0.2439 -0.5817 0.089(7) Uiso 1 1 calc R
H28 H 0.3759 -0.0768 -0.6128 0.089(7) Uiso 1 1 calc R
H29 H 0.2061 0.0271 -0.5103 0.089(7) Uiso 1 1 calc R
H30 H 0.0574 -0.0419 -0.3679 0.089(7) Uiso 1 1 calc R

loop_
_atom_site_aniso_label
_atom_site_aniso_U_11
_atom_site_aniso_U_22
_atom_site_aniso_U_33
_atom_site_aniso_U_23
_atom_site_aniso_U_13
_atom_site_aniso_U_12
Co 0.0644(8) 0.0560(8) 0.0478(7) -0.0164(5) -0.0094(5) -0.0168(5)
N1 0.073(5) 0.058(4) 0.061(4) -0.026(3) -0.013(3) -0.015(4)
N2 0.085(6) 0.065(4) 0.050(4) -0.012(3) -0.011(4) -0.032(4)
N3 0.073(5) 0.075(5) 0.061(4) -0.007(4) -0.012(4) -0.024(4)
N4 0.068(4) 0.071(5) 0.048(4) -0.012(3) -0.005(3) -0.022(4)
N5 0.061(4) 0.051(4) 0.043(3) -0.006(3) -0.007(3) -0.018(3)
N6 0.070(5) 0.049(4) 0.064(4) -0.009(3) -0.022(4) -0.016(3)
O1 0.124(6) 0.080(5) 0.098(5) -0.058(4) -0.006(4) -0.012(4)
O2 0.162(8) 0.077(5) 0.096(5) -0.052(4) 0.023(5) -0.039(5)
C1 0.082(7) 0.071(6) 0.075(6) -0.036(5) -0.022(5) -0.008(5)
C2 0.100(8) 0.076(6) 0.095(7) -0.034(6) -0.037(6) -0.015(6)
C3 0.081(7) 0.084(7) 0.094(7) -0.014(6) -0.031(6) -0.022(6)
C4 0.076(7) 0.062(5) 0.083(6) -0.019(5) -0.016(5) -0.018(5)
C5 0.059(5) 0.049(4) 0.055(4) -0.011(4) -0.008(4) -0.019(4)
C6 0.062(6) 0.055(5) 0.057(5) -0.013(4) -0.008(4) -0.024(4)
C7 0.079(6) 0.055(5) 0.065(5) -0.026(4) -0.006(4) -0.012(4)
C8 0.094(8) 0.067(6) 0.070(6) -0.026(5) -0.009(5) -0.024(5)
C9 0.122(9) 0.066(6) 0.072(6) -0.027(5) -0.023(6) -0.036(6)
C10 0.097(7) 0.055(5) 0.052(5) -0.014(4) -0.018(5) -0.030(5)
C11 0.097(7) 0.058(5) 0.055(5) -0.014(4) -0.018(5) -0.032(5)
C12 0.148(12) 0.075(7) 0.084(7) -0.012(5) -0.051(7) -0.039(7)
C13 0.147(12) 0.087(8) 0.099(8) 0.005(7) -0.078(8) -0.052(8)
C14 0.099(8) 0.096(8) 0.103(8) 0.006(7) -0.042(7) -0.043(7)
C15 0.106(9) 0.097(8) 0.067(6) -0.011(5) -0.019(6) -0.046(7)
C16 0.091(7) 0.102(8) 0.059(6) -0.027(6) -0.002(5) -0.025(6)
C17 0.104(9) 0.138(11) 0.052(5) 0.006(7) -0.005(5) -0.056(8)
C18 0.109(8) 0.089(8) 0.065(6) 0.004(6) -0.018(6) -0.046(7)
C19 0.088(7) 0.070(6) 0.073(6) 0.007(5) -0.020(5) -0.038(5)
C20 0.058(5) 0.061(5) 0.048(4) -0.004(4) -0.009(4) -0.023(4)
C21 0.058(5) 0.067(6) 0.053(4) -0.017(4) -0.009(4) -0.022(4)
C22 0.083(6) 0.053(5) 0.073(6) -0.020(4) -0.005(5) -0.022(5)
C23 0.090(7) 0.060(6) 0.071(6) -0.021(5) -0.004(5) -0.028(5)
C24 0.099(7) 0.066(6) 0.049(4) -0.017(4) 0.000(5) -0.027(5)
C25 0.071(5) 0.053(5) 0.047(4) -0.009(4) -0.012(4) -0.024(4)
C26 0.069(6) 0.060(5) 0.054(5) -0.007(4) -0.009(4) -0.022(4)
C27 0.098(7) 0.064(6) 0.057(5) -0.001(4) -0.008(5) -0.025(5)
C28 0.116(9) 0.080(7) 0.067(6) 0.013(6) 0.005(6) -0.050(7)
C29 0.105(8) 0.056(5) 0.083(7) 0.008(5) -0.026(6) -0.032(5)
C30 0.090(7) 0.054(5) 0.073(6) -0.013(4) -0.022(5) -0.015(5)
O3 0.181(11) 0.099(7) 0.214(12) -0.036(7) -0.079(10) -0.012(7)
S1 0.128(4) 0.137(4) 0.245(6) -0.056(4) -0.076(4) 0.007(3)
S2 0.081(2) 0.164(3) 0.0633(17) -0.040(2) -0.0030(14) -0.0268(19)
O7 0.110(6) 0.138(7) 0.074(5) -0.036(5) -0.011(4) -0.012(5)
O9 0.133(9) 0.309(17) 0.076(5) -0.059(8) 0.024(6) -0.042(10)
O8 0.149(8) 0.141(8) 0.076(5) -0.016(5) -0.016(5) -0.055(6)
C31 0.90(13) 0.13(2) 1.5(2) 0.32(6) -0.97(15) -0.27(5)
C32 0.34(4) 0.095(11) 0.163(17) -0.041(11) -0.12(2) -0.023(15)

loop_
_atom_type_symbol
_atom_type_description
_atom_type_scat_dispersion_real
_atom_type_scat_dispersion_imag
_atom_type_scat_source
C C 0.0033 0.0016 'International Tables Vol C Tables 4.2.6.8 and 6.1.1.4'
H H 0.0000 0.0000 'International Tables Vol C Tables 4.2.6.8 and 6.1.1.4'
N N 0.0061 0.0033 'International Tables Vol C Tables 4.2.6.8 and 6.1.1.4'
O O 0.0106 0.0060 'International Tables Vol C Tables 4.2.6.8 and 6.1.1.4'
F F 0.0171 0.0103 'International Tables Vol C Tables 4.2.6.8 and 6.1.1.4'
S S 0.1246 0.1234 'International Tables Vol C Tables 4.2.6.8 and 6.1.1.4'
Co Co 0.3494 0.9721 'International Tables Vol C Tables 4.2.6.8 and 6.1.1.4'

loop_
_geom_angle_atom_site_label_1
_geom_angle_atom_site_label_2
_geom_angle_atom_site_label_3
_geom_angle
N2 Co N1 76.2(3)
N3 Co N1 153.0(3)
N1 Co N4 93.7(3)
N5 Co N1 99.8(3)
N1 Co N6 92.4(3)
N2 Co N3 76.9(3)
N2 Co N4 102.3(3)
N5 Co N2 175.9(3)
N2 Co N6 104.4(3)
N3 Co N4 93.9(3)
N5 Co N3 107.1(3)
N3 Co N6 92.3(3)
N5 Co N4 77.0(3)
N4 Co N6 153.4(3)
N5 Co N6 76.4(3)
C26 N6 C30 117.7(7)
C26 N6 Co 115.6(5)
C30 N6 Co 126.6(6)
C16 N4 C20 117.5(8)
C16 N4 Co 127.8(7)
C20 N4 Co 114.4(5)
C21 N5 C25 119.0(7)
C21 N5 Co 119.5(5)
C25 N5 Co 121.0(5)
C1 N1 C5 117.3(8)
C1 N1 Co 127.7(6)
C5 N1 Co 114.9(5)
N4 C20 C19 121.8(8)
N4 C20 C21 114.4(7)
C19 C20 C21 123.7(8)
C6 N2 C10 119.1(8)
C6 N2 Co 121.8(6)
C10 N2 Co 119.1(7)
N6 C26 C27 124.2(8)
N6 C26 C25 113.8(7)
C27 C26 C25 122.0(8)
C25 C24 C23 119.1(8)
C25 C24 H24 120.4
C23 C24 H24 120.4
C11 N3 C15 117.6(9)
C11 N3 Co 115.9(6)
C15 N3 Co 126.5(7)
N1 C5 C4 122.3(8)
N1 C5 C6 114.5(7)
C4 C5 C6 123.2(8)
C24 C25 N5 122.9(7)
C24 C25 C26 124.5(7)
N5 C25 C26 112.6(7)
N5 C21 C22 121.3(7)
N5 C21 C20 113.9(7)
C22 C21 C20 124.7(8)
C6 C7 C8 118.1(9)
C6 C7 H7 121.0
C8 C7 H7 120.9
N6 C30 C29 122.0(9)
N6 C30 H30 119.0
C29 C30 H30 119.0
N2 C6 C7 123.5(8)
N2 C6 C5 112.4(7)
C7 C6 C5 124.1(8)
C28 C29 C30 118.6(9)
C28 C29 H29 120.7
C30 C29 H29 120.7
N4 C16 C17 123.1(11)
N4 C16 H16 118.5
C17 C16 H16 118.4
C20 C19 C18 119.6(10)
C20 C19 H19 120.2
C18 C19 H19 120.2
N3 C11 C12 121.3(10)
N3 C11 C10 113.9(8)
C12 C11 C10 124.8(9)
O2 C23 C22 118.6(8)
O2 C23 C24 122.5(8)
C22 C23 C24 118.8(8)
C29 C28 C27 119.2(9)
C29 C28 H28 120.4
C27 C28 H28 120.4
C21 C22 C23 118.7(8)
C21 C22 H22 120.6
C23 C22 H22 120.6
C26 C27 C28 118.1(10)
C26 C27 H27 121.0
C28 C27 H27 121.0
C12 C13 C14 118.9(10)
C12 C13 H13 120.5
C14 C13 H13 120.6
C5 C4 C3 118.3(9)
C5 C4 H4 120.8
C3 C4 H4 120.8
C10 C9 C8 119.2(9)
C10 C9 H9 120.4
C8 C9 H9 120.4
N2 C10 C9 120.5(9)
N2 C10 C11 114.1(8)
C9 C10 C11 125.3(8)
C15 C14 C13 120.3(12)
C15 C14 H14 119.9
C13 C14 H14 119.8
C3 C2 C1 118.4(10)
C3 C2 H2 120.8
C1 C2 H2 120.8
O1 C8 C7 123.3(10)
O1 C8 C9 117.1(9)
C7 C8 C9 119.5(9)
C13 C12 C11 119.8(11)
C13 C12 H12 120.1
C11 C12 H12 120.1
C18 C17 C16 117.6(10)
C18 C17 H17 121.2
C16 C17 H17 121.2
C17 C18 C19 120.2(10)
C17 C18 H18 119.9
C19 C18 H18 119.9
N3 C15 C14 122.1(11)
N3 C15 H15 118.9
C14 C15 H15 119.0
N1 C1 C2 123.6(9)
N1 C1 H1 118.2
C2 C1 H1 118.2
C2 C3 C4 120.0(10)
C2 C3 H3 120.0
C4 C3 H3 120.0
O9 S2 O8 114.8(8)
O9 S2 O7 112.6(7)
O8 S2 O7 113.5(5)
O9 S2 C32 107.4(11)
O8 S2 C32 105.0(8)
O7 S2 C32 102.1(9)
F5 C32 F6 102.8(16)
F5 C32 F4 106(2)
F6 C32 F4 104(2)
F5 C32 S2 116.0(19)
F6 C32 S2 112.6(19)
F4 C32 S2 113.6(14)
O6 S1 O4 81.8(7)
O6 S1 O5 81.9(7)
O4 S1 O5 81.3(7)
O6 S1 C31 165.3(18)
O4 S1 C31 111.4(18)
O5 S1 C31 93.7(14)
F1 C31 F3 97.2(10)
F1 C31 F2 96.3(10)
F3 C31 F2 96.3(10)
F1 C31 S1 104.6(16)
F3 C31 S1 106.2(18)
F2 C31 S1 147(2)

loop_
_geom_bond_atom_site_label_1
_geom_bond_atom_site_label_2
_geom_bond_distance
Co N1 2.151(7)
Co N2 2.018(8)
Co N3 2.118(8)
Co N4 2.148(7)
Co N5 2.011(6)
Co N6 2.151(7)
N1 C1 1.340(11)
N1 C5 1.344(10)
N2 C6 1.320(11)
N2 C10 1.353(11)
N3 C11 1.348(11)
N3 C15 1.373(14)
N4 C16 1.327(11)
N4 C20 1.354(11)
N5 C21 1.351(10)
N5 C25 1.335(10)
N6 C26 1.334(11)
N6 C30 1.335(11)
C2 C3 1.363(14)
C2 C1 1.363(14)
C4 C3 1.372(14)
C5 C4 1.384(13)
C5 C6 1.510(12)
C7 C6 1.369(12)
C7 C8 1.382(13)
C9 C10 1.392(14)
C9 C8 1.374(16)
C11 C12 1.388(14)
C11 C10 1.476(14)
C13 C12 1.378(18)
C13 C14 1.350(18)
C14 C15 1.364(16)
C16 C17 1.398(16)
C17 C18 1.368(16)
C19 C18 1.346(15)
C20 C19 1.381(12)
C20 C21 1.474(11)
C21 C22 1.370(12)
C23 C22 1.382(13)
C26 C27 1.369(12)
C26 C25 1.522(11)
C24 C25 1.329(12)
C24 C23 1.396(13)
C28 C27 1.393(14)
C29 C28 1.367(15)
C30 C29 1.412(14)
O1 C8 1.346(12)
O2 C23 1.341(11)
C24 H24 0.9300
C7 H7 0.9300
C30 H30 0.9300
C29 H29 0.9300
C16 H16 0.9300
C19 H19 0.9300
C28 H28 0.9300
C22 H22 0.9300
C27 H27 0.9300
C13 H13 0.9300
C4 H4 0.9300
C9 H9 0.9300
C14 H14 0.9300
C2 H2 0.9300
C12 H12 0.9300
C17 H17 0.9300
C18 H18 0.9300
C15 H15 0.9300
C1 H1 0.9300
C3 H3 0.9300
S2 O9 1.414(10)
S2 O8 1.404(10)
S2 O7 1.421(9)
S2 C32 1.73(3)
C32 F5 1.30(2)
C32 F6 1.33(2)
C32 F4 1.35(3)
S1 O6 1.445(10)
S1 O4 1.455(10)
S1 O5 1.455(10)
S1 C31 1.782(10)
C31 F1 1.273(10)
C31 F3 1.273(10)
C31 F2 1.278(10)
